data_2200290
loop_
_publ_author_name
'Camus, Fabrice'
'Norberg, Bernadette'
'Bourry, Anne'
'Rigo, Beno\^it'
'Durant, Fran\,cois'

_publ_section_title
;
 1,1'-(4-Methylbenzylidene)bis(5-oxopyrrolidine-2-carboxylic acid)
;
_journal_issue 5
_journal_name_full 'Acta Crystallographica Section E'
_journal_page_first o439
_journal_page_last o440
_journal_paper_doi 10.1107/S1600536801006493
_journal_volume 57
_journal_year 2001
_chemical_formula_iupac 'C18 H20 N2 O6'
_chemical_formula_moiety 'C18 H20 N2 O6'
_chemical_formula_sum 'C18 H20 N2 O6'
_chemical_formula_weight 360.36
_chemical_name_systematic
;
N-{[2-carboxy-5-oxopyrrolidin-1-yl](p-tolyl)methyl}pyroglutamic acid
;
_space_group_IT_number 19
_symmetry_cell_setting orthorhombic
_symmetry_space_group_name_Hall 'P 2ac 2ab'
_symmetry_space_group_name_H-M 'P 21 21 21'
_audit_creation_method SHELXL-97
_cell_angle_alpha 90.00
_cell_angle_beta 90.00
_cell_angle_gamma 90.00
_cell_formula_units_Z 4
_cell_length_a 9.0770(10)
_cell_length_b 11.0650(10)
_cell_length_c 17.1060(10)
_cell_measurement_reflns_used 25
_cell_measurement_temperature 293(2)
_cell_measurement_theta_max 42
_cell_measurement_theta_min 38
_cell_volume 1718.1(3)
_computing_cell_refinement 'CAD-4 EXPRESS'
_computing_data_collection 'CAD-4 EXPRESS (Enraf-Nonius, 1992)'
_computing_data_reduction 'PLATON (Spek, 2001)'
_computing_molecular_graphics 'PLATON (Spek, 2001)'
_computing_publication_material SHELXL97
_computing_structure_refinement 'SHELXL97 (Sheldrick, 1997)'
_computing_structure_solution 'SIR97 (Altomare et al., 1999)'
_diffrn_ambient_temperature 293(2)
_diffrn_measured_fraction_theta_full .999
_diffrn_measured_fraction_theta_max .999
_diffrn_measurement_device_type 'Enraf Nonius CAD-4'
_diffrn_measurement_method \q/2\q
_diffrn_radiation_monochromator graphite
_diffrn_radiation_source 'long fine-focus sealed tube'
_diffrn_radiation_type CuK\a
_diffrn_radiation_wavelength 1.54178
_diffrn_reflns_av_R_equivalents .017
_diffrn_reflns_av_sigmaI/netI .015
_diffrn_reflns_limit_h_max 11
_diffrn_reflns_limit_h_min -11
_diffrn_reflns_limit_k_max 13
_diffrn_reflns_limit_k_min 0
_diffrn_reflns_limit_l_max 21
_diffrn_reflns_limit_l_min 0
_diffrn_reflns_number 2767
_diffrn_reflns_theta_full 71.90
_diffrn_reflns_theta_max 71.90
_diffrn_reflns_theta_min 4.76
_diffrn_standards_decay_% 2
_diffrn_standards_interval_count 200
_diffrn_standards_interval_time 3600
_diffrn_standards_number 3
_exptl_absorpt_coefficient_mu .885
_exptl_absorpt_correction_T_max .843
_exptl_absorpt_correction_T_min .718
_exptl_absorpt_correction_type '\y scan'
_exptl_absorpt_process_details '(North et al., 1968)'
_exptl_crystal_colour colorless
_exptl_crystal_density_diffrn 1.393
_exptl_crystal_density_method 'not measured'
_exptl_crystal_description prism
_exptl_crystal_F_000 760
_exptl_crystal_size_max .40
_exptl_crystal_size_mid .30
_exptl_crystal_size_min .20
_refine_diff_density_max .15
_refine_diff_density_min -.15
_refine_ls_abs_structure_details 'Flack (1983)'
_refine_ls_abs_structure_Flack .02(19)
_refine_ls_extinction_method none
_refine_ls_goodness_of_fit_ref 1.03
_refine_ls_hydrogen_treatment mixed
_refine_ls_matrix_type full
_refine_ls_number_parameters 304
_refine_ls_number_reflns 2499
_refine_ls_number_restraints 0
_refine_ls_restrained_S_all 1.03
_refine_ls_R_factor_all .029
_refine_ls_R_factor_gt .028
_refine_ls_shift/su_max .002
_refine_ls_shift/su_mean <0.001
_refine_ls_structure_factor_coef Fsqd
_refine_ls_weighting_details 'w = 1/[\s^2^(Fo^2^)+(0.048P)^2^+0.307P] where P = (Fo^2^+2Fc^2^)/3'
_refine_ls_weighting_scheme calc
_refine_ls_wR_factor_ref .076
_reflns_number_gt 2443
_reflns_number_total 2499
_reflns_threshold_expression I>2\s(I)
_cod_data_source_file ci6021.cif
_cod_data_source_block I
_cod_database_code 2200290
_cod_database_fobs_code 2200290

loop_
_symmetry_equiv_pos_as_xyz
'x, y, z'
'-x+1/2, -y, z+1/2'
'x+1/2, -y+1/2, -z'
'-x, y+1/2, -z+1/2'

loop_
_atom_site_label
_atom_site_fract_x
_atom_site_fract_y
_atom_site_fract_z
_atom_site_U_iso_or_equiv
_atom_site_adp_type
_atom_site_calc_flag
_atom_site_refinement_flags
_atom_site_occupancy
_atom_site_disorder_assembly
_atom_site_disorder_group
_atom_site_type_symbol
O4 .65292(15) -.07332(10) .31666(7) .0417(3) Uani d . 1 . . O
O1 1.02055(14) .02901(12) .23901(7) .0456(3) Uani d . 1 . . O
O6 .73025(15) .41152(11) .23706(8) .0442(3) Uani d . 1 . . O
O5 .83230(17) .27203(13) .31446(9) .0571(4) Uani d . 1 . . O
O3 .83223(16) .18354(12) -.04648(7) .0452(3) Uani d . 1 . . O
O2 1.00349(16) .06747(13) .00935(7) .0525(4) Uani d . 1 . . O
N15 .65467(15) .09593(11) .24057(7) .0308(3) Uani d . 1 . . N
N9 .86115(15) .11939(12) .15461(7) .0300(3) Uani d . 1 . . N
C5 .63993(18) .00644(14) .10766(9) .0310(3) Uani d . 1 . . C
C10 .99349(18) .10759(15) .19085(9) .0340(3) Uani d . 1 . . C
C14 .90850(19) .14268(15) .01317(9) .0333(3) Uani d . 1 . . C
C20 .7383(2) .30329(16) .26952(10) .0362(4) Uani d . 1 . . C
C19 .61078(18) .22276(15) .24416(10) .0337(4) Uani d . 1 . . C
C13 .86715(19) .20578(15) .08980(9) .0312(3) Uani d . 1 . . C
C12 .9975(2) .28767(16) .11357(10) .0378(4) Uani d . 1 . . C
C2 .4604(2) -.08132(17) -.01366(11) .0430(4) Uani d . 1 . . C
C16 .61977(18) .03318(15) .30564(9) .0336(4) Uani d . 1 . . C
C6 .4916(2) .03643(16) .10346(11) .0396(4) Uani d . 1 . . C
C8 .73798(17) .04173(15) .17618(9) .0295(3) Uani d . 1 . . C
C17 .5348(2) .11439(18) .35939(11) .0427(4) Uani d . 1 . . C
C11 1.0951(2) .20481(19) .16222(11) .0427(4) Uani d . 1 . . C
C7 .4044(2) -.00690(19) .04351(13) .0461(4) Uani d . 1 . . C
C4 .6967(2) -.06930(17) .05058(11) .0400(4) Uani d . 1 . . C
C3 .6090(2) -.11197(19) -.00953(11) .0463(5) Uani d . 1 . . C
C18 .4913(2) .22025(17) .30842(11) .0429(4) Uani d . 1 . . C
C1 .3655(3) -.1274(2) -.07933(12) .0612(6) Uani d . 1 . . C
H1A .2791 -.1652 -.0581 .092 Uiso calc R 1 . . H
H1B .4200 -.1852 -.1096 .092 Uiso calc R 1 . . H
H1C .3368 -.0611 -.1122 .092 Uiso calc R 1 . . H
H501 .7800(19) -.0312(16) .1973(10) .027(4) Uiso d . 1 . . H
H502 .449(2) .0796(19) .1425(12) .042(5) Uiso d . 1 . . H
H503 .394(3) .207(2) .2831(12) .051(6) Uiso d . 1 . . H
H504 .957(2) .355(2) .1456(12) .047(5) Uiso d . 1 . . H
H505 .306(3) .012(2) .0440(14) .057(6) Uiso d . 1 . . H
H506 .800(2) -.0943(18) .0533(11) .044(5) Uiso d . 1 . . H
H507 .576(2) .2520(15) .1947(11) .030(4) Uiso d . 1 . . H
H508 1.047(2) .3168(19) .0683(12) .048(6) Uiso d . 1 . . H
H509 .776(2) .2496(15) .0843(11) .029(4) Uiso d . 1 . . H
H510 .854(3) .146(2) -.0888(13) .052(6) Uiso d . 1 . . H
H511 1.140(2) .2421(18) .2059(13) .047(6) Uiso d . 1 . . H
H512 .647(3) -.1681(19) -.0488(12) .052(6) Uiso d . 1 . . H
H513 1.172(3) .164(2) .1314(14) .065(7) Uiso d . 1 . . H
H514 .491(3) .294(2) .3353(13) .058(6) Uiso d . 1 . . H
H515 .815(3) .455(2) .2473(14) .067(7) Uiso d . 1 . . H
H516 .463(3) .077(2) .3791(13) .058(7) Uiso d . 1 . . H
H517 .595(3) .137(2) .4025(14) .061(7) Uiso d . 1 . . H

loop_
_atom_site_aniso_label
_atom_site_aniso_U_11
_atom_site_aniso_U_22
_atom_site_aniso_U_33
_atom_site_aniso_U_12
_atom_site_aniso_U_13
_atom_site_aniso_U_23
O4 .0551(7) .0347(6) .0352(6) .0043(6) .0087(6) .0066(5)
O1 .0415(7) .0525(7) .0429(6) .0090(6) -.0066(6) .0120(6)
O6 .0425(7) .0330(6) .0571(8) -.0037(6) -.0077(6) .0023(6)
O5 .0598(9) .0501(8) .0615(8) -.0040(7) -.0244(8) .0071(7)
O3 .0597(8) .0449(7) .0309(6) .0079(7) -.0107(6) -.0007(6)
O2 .0512(7) .0657(8) .0407(7) .0206(7) -.0054(6) -.0103(6)
N15 .0339(6) .0288(6) .0296(6) .0012(6) .0031(6) .0009(5)
N9 .0293(6) .0331(7) .0275(6) .0010(6) -.0004(5) .0030(5)
C5 .0335(8) .0279(7) .0315(7) -.0046(7) .0017(7) .0040(6)
C10 .0322(8) .0407(8) .0292(7) .0048(8) -.0009(7) -.0032(7)
C14 .0329(8) .0355(8) .0315(8) -.0024(7) -.0026(7) .0039(7)
C20 .0401(9) .0342(8) .0343(8) .0039(7) .0019(8) -.0025(7)
C19 .0365(9) .0309(8) .0338(8) .0042(7) .0004(7) -.0006(7)
C13 .0301(8) .0319(8) .0316(8) .0022(7) .0011(7) .0042(7)
C12 .0390(9) .0351(8) .0392(9) -.0050(8) .0043(8) -.0005(8)
C2 .0478(10) .0436(9) .0376(9) -.0129(8) -.0036(8) .0032(8)
C16 .0336(8) .0366(8) .0305(8) -.0007(7) .0008(7) .0002(7)
C6 .0384(9) .0390(9) .0415(9) .0031(8) .0016(8) -.0050(8)
C8 .0315(8) .0270(7) .0299(8) .0025(6) .0017(6) .0027(6)
C17 .0430(10) .0477(11) .0376(9) .0021(9) .0099(8) -.0012(8)
C11 .0348(9) .0512(11) .0421(9) -.0067(8) -.0042(8) -.0008(9)
C7 .0362(9) .0505(11) .0514(10) .0012(8) -.0063(9) .0022(9)
C4 .0345(9) .0400(9) .0454(9) -.0044(8) .0050(8) -.0070(8)
C3 .0481(11) .0487(11) .0421(10) -.0127(9) .0067(9) -.0140(9)
C18 .0396(10) .0409(9) .0483(10) .0056(8) .0088(9) -.0033(9)
C1 .0625(14) .0718(14) .0493(11) -.0168(12) -.0105(11) -.0028(11)

loop_
_atom_type_symbol
_atom_type_description
_atom_type_scat_dispersion_real
_atom_type_scat_dispersion_imag
_atom_type_scat_source
C C .0181 .0091 'International Tables Vol C Tables 4.2.6.8 and 6.1.1.4'
H H .0000 .0000 'International Tables Vol C Tables 4.2.6.8 and 6.1.1.4'
N N .0311 .0180 'International Tables Vol C Tables 4.2.6.8 and 6.1.1.4'
O O .0492 .0322 'International Tables Vol C Tables 4.2.6.8 and 6.1.1.4'

loop_
_geom_angle_atom_site_label_1
_geom_angle_atom_site_label_2
_geom_angle_atom_site_label_3
_geom_angle
C20 O6 H515 110.4(15)
C14 O3 H510 111.4(15)
C16 N15 C19 113.31(13)
C16 N15 C8 122.06(13)
C19 N15 C8 124.48(13)
C10 N9 C8 120.42(13)
C10 N9 C13 112.05(13)
C8 N9 C13 127.21(13)
C4 C5 C6 117.95(16)
C4 C5 C8 118.68(15)
C6 C5 C8 123.05(15)
O1 C10 N9 123.62(15)
O1 C10 C11 127.36(15)
N9 C10 C11 109.02(14)
O2 C14 O3 125.11(16)
O2 C14 C13 122.59(15)
O3 C14 C13 112.26(14)
O5 C20 O6 124.75(17)
O5 C20 C19 123.65(16)
O6 C20 C19 111.59(15)
N15 C19 C20 111.51(14)
N15 C19 C18 101.78(13)
C20 C19 C18 109.96(14)
N15 C19 H507 112.2(10)
C20 C19 H507 107.7(10)
C18 C19 H507 113.7(11)
N9 C13 C14 111.06(13)
N9 C13 C12 102.24(13)
C14 C13 C12 107.75(14)
N9 C13 H509 111.7(11)
C14 C13 H509 110.9(11)
C12 C13 H509 112.8(10)
C11 C12 C13 103.66(14)
C11 C12 H504 111.5(12)
C13 C12 H504 107.4(12)
C11 C12 H508 111.8(13)
C13 C12 H508 110.4(12)
H504 C12 H508 111.7(17)
C7 C2 C3 117.90(17)
C7 C2 C1 121.43(19)
C3 C2 C1 120.7(2)
O4 C16 N15 124.16(15)
O4 C16 C17 127.28(16)
N15 C16 C17 108.55(14)
C7 C6 C5 120.75(18)
C7 C6 H502 119.2(12)
C5 C6 H502 119.8(12)
N9 C8 N15 110.18(13)
N9 C8 C5 113.87(12)
N15 C8 C5 112.47(13)
N9 C8 H501 106.6(10)
N15 C8 H501 105.3(10)
C5 C8 H501 107.8(10)
C16 C17 C18 104.17(15)
C16 C17 H516 110.8(17)
C18 C17 H516 113.9(16)
C16 C17 H517 109.4(15)
C18 C17 H517 113.4(16)
H516 C17 H517 105(2)
C10 C11 C12 104.65(14)
C10 C11 H511 108.7(12)
C12 C11 H511 114.9(13)
C10 C11 H513 106.1(14)
C12 C11 H513 113.5(14)
H511 C11 H513 108.6(19)
C2 C7 C6 121.54(19)
C2 C7 H505 120.1(15)
C6 C7 H505 118.3(16)
C3 C4 C5 121.07(18)
C3 C4 H506 119.4(12)
C5 C4 H506 119.6(12)
C4 C3 C2 120.78(18)
C4 C3 H512 121.5(14)
C2 C3 H512 117.6(14)
C17 C18 C19 103.95(14)
C17 C18 H503 111.5(13)
C19 C18 H503 108.6(12)
C17 C18 H514 113.1(13)
C19 C18 H514 109.6(15)
H503 C18 H514 110(2)
C2 C1 H1A 109.5
C2 C1 H1B 109.5
H1A C1 H1B 109.5
C2 C1 H1C 109.5
H1A C1 H1C 109.5
H1B C1 H1C 109.5

loop_
_geom_bond_atom_site_label_1
_geom_bond_atom_site_label_2
_geom_bond_site_symmetry_2
_geom_bond_distance
_geom_bond_publ_flag
O4 C16 . 1.231(2) ?
O1 C10 . 1.223(2) ?
O6 C20 . 1.322(2) ?
O6 H515 . .92(3) ?
O5 C20 . 1.199(2) ?
O3 C14 . 1.313(2) ?
O3 H510 . .86(2) ?
O2 C14 . 1.200(2) ?
N15 C16 . 1.350(2) ?
N15 C19 . 1.460(2) ?
N15 C8 . 1.465(2) ?
N9 C10 . 1.358(2) ?
N9 C8 . 1.458(2) ?
N9 C13 . 1.465(2) ?
C5 C4 . 1.386(2) ?
C5 C6 . 1.388(2) ?
C5 C8 . 1.523(2) ?
C10 C11 . 1.499(3) ?
C14 C13 . 1.532(2) ?
C20 C19 . 1.524(2) ?
C19 C18 . 1.544(2) ?
C19 H507 . .959(19) ?
C13 C12 . 1.545(2) ?
C13 H509 . .963(19) ?
C12 C11 . 1.522(3) ?
C12 H504 . 1.00(2) ?
C12 H508 . .95(2) ?
C2 C7 . 1.376(3) ?
C2 C3 . 1.393(3) ?
C2 C1 . 1.505(3) ?
C16 C17 . 1.499(2) ?
C6 C7 . 1.382(3) ?
C6 H502 . .91(2) ?
C8 H501 . .963(18) ?
C17 C18 . 1.513(3) ?
C17 H516 . .84(3) ?
C17 H517 . .95(3) ?
C11 H511 . .95(2) ?
C11 H513 . .99(3) ?
C7 H505 . .91(2) ?
C4 C3 . 1.383(3) ?
C4 H506 . .98(2) ?
C3 H512 . .98(2) ?
C18 H503 . 1.00(2) ?
C18 H514 . .94(2) ?
C1 H1A . .9600 ?
C1 H1B . .9600 ?
C1 H1C . .9600 ?

loop_
_geom_torsion_atom_site_label_1
_geom_torsion_atom_site_label_2
_geom_torsion_atom_site_label_3
_geom_torsion_atom_site_label_4
_geom_torsion
C8 N9 C10 O1 4.5(2)
C13 N9 C10 O1 -169.40(15)
C8 N9 C10 C11 -175.30(14)
C13 N9 C10 C11 10.81(19)
C16 N15 C19 C20 96.67(16)
C8 N15 C19 C20 -79.00(18)
C16 N15 C19 C18 -20.52(18)
C8 N15 C19 C18 163.80(15)
O5 C20 C19 N15 -33.3(2)
O6 C20 C19 N15 147.95(15)
O5 C20 C19 C18 78.9(2)
O6 C20 C19 C18 -99.93(16)
C10 N9 C13 C14 89.68(16)
C8 N9 C13 C14 -83.70(19)
C10 N9 C13 C12 -25.02(17)
C8 N9 C13 C12 161.60(14)
O2 C14 C13 N9 -42.7(2)
O3 C14 C13 N9 139.52(14)
O2 C14 C13 C12 68.5(2)
O3 C14 C13 C12 -109.27(16)
N9 C13 C12 C11 28.42(17)
C14 C13 C12 C11 -88.68(16)
C19 N15 C16 O4 -176.29(16)
C8 N15 C16 O4 -.5(3)
C19 N15 C16 C17 4.3(2)
C8 N15 C16 C17 -179.89(15)
C4 C5 C6 C7 -.8(3)
C8 C5 C6 C7 -174.15(16)
C10 N9 C8 N15 88.46(17)
C13 N9 C8 N15 -98.66(17)
C10 N9 C8 C5 -144.11(15)
C13 N9 C8 C5 28.8(2)
C16 N15 C8 N9 -129.78(15)
C19 N15 C8 N9 45.53(19)
C16 N15 C8 C5 102.01(17)
C19 N15 C8 C5 -82.68(18)
C4 C5 C8 N9 67.95(19)
C6 C5 C8 N9 -118.78(16)
C4 C5 C8 N15 -165.81(14)
C6 C5 C8 N15 7.5(2)
O4 C16 C17 C18 -165.01(18)
N15 C16 C17 C18 14.4(2)
O1 C10 C11 C12 -171.22(17)
N9 C10 C11 C12 8.6(2)
C13 C12 C11 C10 -22.94(18)
C3 C2 C7 C6 -.1(3)
C1 C2 C7 C6 -179.37(19)
C5 C6 C7 C2 .3(3)
C6 C5 C4 C3 1.1(3)
C8 C5 C4 C3 174.77(16)
C5 C4 C3 C2 -1.0(3)
C7 C2 C3 C4 .4(3)
C1 C2 C3 C4 179.70(19)
C16 C17 C18 C19 -26.0(2)
N15 C19 C18 C17 27.80(18)
C20 C19 C18 C17 -90.51(18)

loop_
_cod_related_entry_id
_cod_related_entry_database
_cod_related_entry_code
1 ChemSpider 24731097
